data_7061593
loop_
_publ_author_name
'Matczak, Piotr'
'Kupfer, Stephan'
'Mlosto\'n, Grzegorz'
'Buday, Philipp'
'G\"orls, Helmar'
'Weigand, Wolfgang'

_publ_section_title
;
 Metal--ligand bonding in tricarbonyliron(0) complexes bearing
 thiochalcone ligands
;
_journal_issue 27
_journal_name_full 'New Journal of Chemistry'
_journal_page_first 12924
_journal_page_last 12933
_journal_paper_doi 10.1039/D2NJ01315K
_journal_volume 46
_journal_year 2022
_chemical_formula_moiety 'C16 H10 Fe O3 S2'
_chemical_formula_sum 'C16 H10 Fe O3 S2'
_chemical_formula_weight 370.21
_space_group_crystal_system triclinic
_space_group_IT_number 2
_space_group_name_Hall '-P 1'
_space_group_name_H-M_alt 'P -1'
_atom_sites_solution_hydrogens geom
_atom_sites_solution_primary direct
_atom_sites_solution_secondary difmap
_audit_creation_method SHELXL-2018/1
_audit_update_record
;
2022-04-29 deposited with the CCDC.	2022-06-06 downloaded from the CCDC.
;
_cell_angle_alpha 105.769(3)
_cell_angle_beta 99.980(3)
_cell_angle_gamma 99.222(3)
_cell_formula_units_Z 2
_cell_length_a 6.4288(4)
_cell_length_b 8.8456(5)
_cell_length_c 14.0419(9)
_cell_measurement_reflns_used 6988
_cell_measurement_temperature 133(2)
_cell_measurement_theta_max 27.483
_cell_measurement_theta_min 2.452
_cell_volume 738.50(8)
_computing_cell_refinement DENZO
_computing_data_collection COLLECT
_computing_data_reduction DENZO
_computing_molecular_graphics SHELXTL/PC
_computing_publication_material 'SHELXL-2018/1 (Sheldrick, 2018)'
_computing_structure_refinement 'SHELXL-2018/1 (Sheldrick, 2018)'
_computing_structure_solution 'SHELXS-97 (Sheldrick, 2008)'
_diffrn_ambient_temperature 133(2)
_diffrn_measured_fraction_theta_full 0.991
_diffrn_measured_fraction_theta_max 0.988
_diffrn_measurement_device_type KappaCCD
_diffrn_measurement_method 'phi- + omega-scan'
_diffrn_radiation_type MoK\a
_diffrn_radiation_wavelength 0.71073
_diffrn_reflns_av_R_equivalents 0.0441
_diffrn_reflns_av_unetI/netI 0.0750
_diffrn_reflns_Laue_measured_fraction_full 0.991
_diffrn_reflns_Laue_measured_fraction_max 0.988
_diffrn_reflns_limit_h_max 5
_diffrn_reflns_limit_h_min -8
_diffrn_reflns_limit_k_max 11
_diffrn_reflns_limit_k_min -11
_diffrn_reflns_limit_l_max 18
_diffrn_reflns_limit_l_min -18
_diffrn_reflns_number 6988
_diffrn_reflns_point_group_measured_fraction_full 0.991
_diffrn_reflns_point_group_measured_fraction_max 0.988
_diffrn_reflns_theta_full 25.242
_diffrn_reflns_theta_max 27.483
_diffrn_reflns_theta_min 2.452
_diffrn_source micro-source
_exptl_absorpt_coefficient_mu 1.311
_exptl_absorpt_correction_T_max 0.7456
_exptl_absorpt_correction_T_min 0.6271
_exptl_absorpt_correction_type multi-scan
_exptl_absorpt_process_details
;
 SADABS 2016/2: Krause, L., Herbst-Irmer, R., Sheldrick G.M. & Stalke D.,
 J. Appl. Cryst. 48 (2015) 3-10
;
_exptl_crystal_colour brown
_exptl_crystal_density_diffrn 1.665
_exptl_crystal_density_method 'not measured'
_exptl_crystal_description prism
_exptl_crystal_F_000 376
_exptl_crystal_size_max 0.088
_exptl_crystal_size_mid 0.082
_exptl_crystal_size_min 0.044
_refine_diff_density_max 2.215
_refine_diff_density_min -0.639
_refine_diff_density_rms 0.212
_refine_ls_extinction_method none
_refine_ls_goodness_of_fit_ref 1.094
_refine_ls_hydrogen_treatment constr
_refine_ls_matrix_type full
_refine_ls_number_parameters 215
_refine_ls_number_reflns 3352
_refine_ls_number_restraints 144
_refine_ls_restrained_S_all 1.075
_refine_ls_R_factor_all 0.1115
_refine_ls_R_factor_gt 0.0878
_refine_ls_shift/su_max 0.000
_refine_ls_shift/su_mean 0.000
_refine_ls_structure_factor_coef Fsqd
_refine_ls_weighting_details 'w=1/[\s^2^(Fo^2^)+(0.1126P)^2^+4.5453P] where P=(Fo^2^+2Fc^2^)/3'
_refine_ls_weighting_scheme calc
_refine_ls_wR_factor_gt 0.2155
_refine_ls_wR_factor_ref 0.2348
_reflns_Friedel_coverage 0.000
_reflns_number_gt 2635
_reflns_number_total 3352
_reflns_threshold_expression 'I > 2\s(I)'
_cod_data_source_file d2nj01315k2.cif
_cod_data_source_block FO6491_2
_cod_depositor_comments 'Adding full bibliography for 7061593--7061594.cif.'
_cod_database_code 7061593
_shelx_shelxl_version_number 2018/1
_shelx_space_group_comment
;
The symmetry employed for this shelxl refinement is uniquely defined
by the following loop, which should always be used as a source of
symmetry information in preference to the above space-group names.
They are only intended as comments.
;
_shelx_estimated_absorpt_t_min 0.893
_shelx_estimated_absorpt_t_max 0.945

loop_
_space_group_symop_operation_xyz
'x, y, z'
'-x, -y, -z'

loop_
_atom_site_label
_atom_site_type_symbol
_atom_site_fract_x
_atom_site_fract_y
_atom_site_fract_z
_atom_site_U_iso_or_equiv
_atom_site_adp_type
_atom_site_occupancy
_atom_site_site_symmetry_order
_atom_site_calc_flag
_atom_site_refinement_flags_posn
_atom_site_refinement_flags_adp
_atom_site_refinement_flags_occupancy
_atom_site_disorder_assembly
_atom_site_disorder_group
S2 S 0.8005(9) 0.2137(6) 0.5529(4) 0.0468(10) Uani 0.583(7) 1 d D U P A 1
C13 C 0.591(2) 0.1766(16) 0.5988(11) 0.032(3) Uani 0.583(7) 1 d D U P A 1
H13 H 0.588000 0.129606 0.651996 0.038 Uiso 0.583(7) 1 calc R U P A 1
C12 C 0.421(3) 0.2216(18) 0.5512(11) 0.031(2) Uani 0.583(7) 1 d D U P A 1
H12 H 0.280579 0.206574 0.564668 0.037 Uiso 0.583(7) 1 calc R U P A 1
C11 C 0.478(3) 0.292(2) 0.4808(14) 0.038(3) Uani 0.583(7) 1 d D U P A 1
H11 H 0.385321 0.339374 0.443322 0.045 Uiso 0.583(7) 1 calc R U P A 1
C10 C 0.682(3) 0.286(4) 0.4710(17) 0.0200(14) Uani 0.583(7) 1 d D U P A 1
S2A S 0.4245(12) 0.2715(10) 0.4638(6) 0.0468(10) Uani 0.417(7) 1 d D U P A 2
C13A C 0.442(4) 0.210(3) 0.5642(15) 0.032(3) Uani 0.417(7) 1 d D U P A 2
H13A H 0.324062 0.185998 0.594196 0.038 Uiso 0.417(7) 1 calc R U P A 2
C12A C 0.647(3) 0.200(2) 0.5983(16) 0.031(2) Uani 0.417(7) 1 d D U P A 2
H12A H 0.691233 0.165193 0.655526 0.037 Uiso 0.417(7) 1 calc R U P A 2
C11A C 0.783(4) 0.244(4) 0.5418(19) 0.038(3) Uani 0.417(7) 1 d D U P A 2
H11A H 0.934159 0.246646 0.555814 0.045 Uiso 0.417(7) 1 calc R U P A 2
C10A C 0.678(4) 0.282(5) 0.464(2) 0.0200(14) Uani 0.417(7) 1 d D U P A 2
Fe1 Fe 0.76465(14) 0.20163(10) 0.24364(6) 0.0172(3) Uani 1 1 d . . . . .
S1 S 1.0874(2) 0.37952(19) 0.26598(13) 0.0239(4) Uani 1 1 d . . . . .
O1 O 0.7542(9) 0.1006(6) 0.0243(4) 0.0347(12) Uani 1 1 d . . . . .
O2 O 0.3075(8) 0.0483(6) 0.2078(4) 0.0310(11) Uani 1 1 d . . . . .
O3 O 0.9448(8) -0.0450(6) 0.3162(4) 0.0311(11) Uani 1 1 d . . . . .
C1 C 0.5796(10) 0.5849(7) 0.1809(5) 0.0219(12) Uani 1 1 d . . . . .
H1A H 0.481535 0.555848 0.219629 0.026 Uiso 1 1 calc R U . . .
C2 C 0.5245(11) 0.6715(7) 0.1153(5) 0.0255(14) Uani 1 1 d . . . . .
H2A H 0.388417 0.701416 0.109113 0.031 Uiso 1 1 calc R U . . .
C3 C 0.6662(11) 0.7148(7) 0.0587(5) 0.0249(13) Uani 1 1 d . . . . .
H3A H 0.627566 0.773229 0.013203 0.030 Uiso 1 1 calc R U . . .
C4 C 0.8633(11) 0.6725(9) 0.0689(6) 0.0310(15) Uani 1 1 d . . . . .
H4A H 0.961240 0.702270 0.030329 0.037 Uiso 1 1 calc R U . . .
C5 C 0.9212(11) 0.5868(8) 0.1348(6) 0.0302(15) Uani 1 1 d . . . . .
H5A H 1.059235 0.560164 0.141817 0.036 Uiso 1 1 calc R U . . .
C6 C 0.7802(10) 0.5399(7) 0.1902(5) 0.0190(12) Uani 1 1 d . . . . .
C7 C 0.8472(10) 0.4498(7) 0.2632(4) 0.0197(12) Uani 1 1 d . . . . .
C8 C 0.7295(10) 0.4207(7) 0.3349(4) 0.0200(12) Uani 1 1 d . . . . .
H8A H 0.598439 0.456480 0.338027 0.024 Uiso 1 1 calc R U . . .
C9 C 0.8073(11) 0.3376(7) 0.4025(5) 0.0218(13) Uani 1 1 d . . . . .
H9A H 0.946890 0.314539 0.403611 0.026 Uiso 0.583(7) 1 calc R U P A 1
H9B H 0.949497 0.318724 0.406636 0.026 Uiso 0.417(7) 1 calc R U P A 2
C14 C 0.7554(11) 0.1396(7) 0.1087(5) 0.0233(13) Uani 1 1 d . . . . .
C15 C 0.4853(10) 0.1090(8) 0.2231(4) 0.0223(13) Uani 1 1 d . . . . .
C16 C 0.8726(9) 0.0473(7) 0.2868(5) 0.0193(12) Uani 1 1 d . . . . .

loop_
_atom_site_aniso_label
_atom_site_aniso_U_11
_atom_site_aniso_U_22
_atom_site_aniso_U_33
_atom_site_aniso_U_23
_atom_site_aniso_U_13
_atom_site_aniso_U_12
S2 0.061(2) 0.039(2) 0.039(2) 0.0118(15) 0.0098(17) 0.0086(16)
C13 0.050(6) 0.022(6) 0.026(5) 0.011(4) 0.010(4) 0.007(5)
C12 0.048(5) 0.019(5) 0.028(5) 0.003(4) 0.015(4) 0.013(4)
C11 0.041(5) 0.040(7) 0.032(6) 0.015(5) 0.003(5) 0.008(5)
C10 0.029(3) 0.015(3) 0.012(3) 0.001(3) 0.001(2) 0.006(2)
S2A 0.061(2) 0.039(2) 0.039(2) 0.0118(15) 0.0098(17) 0.0086(16)
C13A 0.050(6) 0.022(6) 0.026(5) 0.011(4) 0.010(4) 0.007(5)
C12A 0.048(5) 0.019(5) 0.028(5) 0.003(4) 0.015(4) 0.013(4)
C11A 0.041(5) 0.040(7) 0.032(6) 0.015(5) 0.003(5) 0.008(5)
C10A 0.029(3) 0.015(3) 0.012(3) 0.001(3) 0.001(2) 0.006(2)
Fe1 0.0174(5) 0.0169(4) 0.0194(5) 0.0067(3) 0.0065(3) 0.0056(3)
S1 0.0164(7) 0.0244(8) 0.0343(9) 0.0128(7) 0.0071(6) 0.0059(6)
O1 0.048(3) 0.030(3) 0.026(3) 0.008(2) 0.014(2) 0.004(2)
O2 0.020(2) 0.035(3) 0.033(3) 0.005(2) 0.007(2) -0.001(2)
O3 0.035(3) 0.027(2) 0.037(3) 0.016(2) 0.008(2) 0.015(2)
C1 0.017(3) 0.022(3) 0.027(3) 0.009(3) 0.009(3) 0.003(2)
C2 0.027(3) 0.023(3) 0.030(3) 0.011(3) 0.007(3) 0.010(3)
C3 0.036(4) 0.017(3) 0.024(3) 0.009(2) 0.004(3) 0.006(3)
C4 0.027(4) 0.036(4) 0.039(4) 0.022(3) 0.017(3) 0.007(3)
C5 0.025(3) 0.030(3) 0.045(4) 0.019(3) 0.015(3) 0.011(3)
C6 0.020(3) 0.013(2) 0.022(3) 0.004(2) 0.005(2) 0.004(2)
C7 0.018(3) 0.020(3) 0.021(3) 0.005(2) 0.002(2) 0.006(2)
C8 0.024(3) 0.014(3) 0.019(3) 0.001(2) 0.002(2) 0.006(2)
C9 0.026(3) 0.017(3) 0.023(3) 0.003(2) 0.009(3) 0.008(2)
C14 0.025(3) 0.020(3) 0.024(3) 0.007(2) 0.005(3) 0.004(3)
C15 0.025(3) 0.027(3) 0.016(3) 0.005(2) 0.006(2) 0.008(3)
C16 0.017(3) 0.019(3) 0.024(3) 0.006(2) 0.010(2) 0.003(2)

loop_
_atom_type_symbol
_atom_type_description
_atom_type_scat_dispersion_real
_atom_type_scat_dispersion_imag
_atom_type_scat_source
C C 0.0033 0.0016 'International Tables Vol C Tables 4.2.6.8 and 6.1.1.4'
H H 0.0000 0.0000 'International Tables Vol C Tables 4.2.6.8 and 6.1.1.4'
O O 0.0106 0.0060 'International Tables Vol C Tables 4.2.6.8 and 6.1.1.4'
S S 0.1246 0.1234 'International Tables Vol C Tables 4.2.6.8 and 6.1.1.4'
Fe Fe 0.3463 0.8444 'International Tables Vol C Tables 4.2.6.8 and 6.1.1.4'

loop_
_geom_angle_atom_site_label_1
_geom_angle_atom_site_label_2
_geom_angle_atom_site_label_3
_geom_angle
_geom_angle_site_symmetry_1
_geom_angle_site_symmetry_3
_geom_angle_publ_flag
C10 S2 C13 94.9(8) . . ?
C12 C13 S2 110.8(11) . . ?
C12 C13 H13 124.6 . . ?
S2 C13 H13 124.6 . . ?
C13 C12 C11 110.9(12) . . ?
C13 C12 H12 124.5 . . ?
C11 C12 H12 124.5 . . ?
C10 C11 C12 112.2(13) . . ?
C10 C11 H11 123.9 . . ?
C12 C11 H11 123.9 . . ?
C11 C10 C9 131.4(15) . . ?
C11 C10 S2 110.9(9) . . ?
C9 C10 S2 117.7(12) . . ?
C10A S2A C13A 93.5(11) . . ?
C12A C13A S2A 110.2(14) . . ?
C12A C13A H13A 124.9 . . ?
S2A C13A H13A 124.9 . . ?
C13A C12A C11A 112.7(15) . . ?
C13A C12A H12A 123.7 . . ?
C11A C12A H12A 123.7 . . ?
C10A C11A C12A 111.4(16) . . ?
C10A C11A H11A 124.3 . . ?
C12A C11A H11A 124.3 . . ?
C11A C10A C9 116(2) . . ?
C11A C10A S2A 112.1(12) . . ?
C9 C10A S2A 131.4(17) . . ?
C15 Fe1 C14 92.1(3) . . ?
C15 Fe1 C16 96.2(3) . . ?
C14 Fe1 C16 103.5(3) . . ?
C15 Fe1 C8 93.0(3) . . ?
C14 Fe1 C8 128.6(3) . . ?
C16 Fe1 C8 126.6(2) . . ?
C15 Fe1 C7 118.3(2) . . ?
C14 Fe1 C7 95.1(3) . . ?
C16 Fe1 C7 140.0(3) . . ?
C8 Fe1 C7 39.4(2) . . ?
C15 Fe1 C9 96.5(3) . . ?
C14 Fe1 C9 165.0(3) . . ?
C16 Fe1 C9 87.7(2) . . ?
C8 Fe1 C9 39.0(2) . . ?
C7 Fe1 C9 70.0(2) . . ?
C15 Fe1 S1 164.7(2) . . ?
C14 Fe1 S1 87.8(2) . . ?
C16 Fe1 S1 98.71(19) . . ?
C8 Fe1 S1 75.16(18) . . ?
C7 Fe1 S1 46.50(16) . . ?
C9 Fe1 S1 80.60(18) . . ?
C7 S1 Fe1 60.5(2) . . ?
C2 C1 C6 120.1(6) . . ?
C2 C1 H1A 119.9 . . ?
C6 C1 H1A 119.9 . . ?
C3 C2 C1 120.4(6) . . ?
C3 C2 H2A 119.8 . . ?
C1 C2 H2A 119.8 . . ?
C4 C3 C2 119.3(6) . . ?
C4 C3 H3A 120.3 . . ?
C2 C3 H3A 120.3 . . ?
C3 C4 C5 120.9(6) . . ?
C3 C4 H4A 119.6 . . ?
C5 C4 H4A 119.6 . . ?
C6 C5 C4 120.6(6) . . ?
C6 C5 H5A 119.7 . . ?
C4 C5 H5A 119.7 . . ?
C5 C6 C1 118.7(6) . . ?
C5 C6 C7 120.0(5) . . ?
C1 C6 C7 121.3(5) . . ?
C8 C7 C6 123.7(5) . . ?
C8 C7 S1 115.7(4) . . ?
C6 C7 S1 120.6(4) . . ?
C8 C7 Fe1 69.5(3) . . ?
C6 C7 Fe1 128.9(4) . . ?
S1 C7 Fe1 73.0(2) . . ?
C7 C8 C9 119.9(5) . . ?
C7 C8 Fe1 71.1(3) . . ?
C9 C8 Fe1 73.9(3) . . ?
C7 C8 H8A 120.0 . . ?
C9 C8 H8A 120.0 . . ?
Fe1 C8 H8A 126.9 . . ?
C8 C9 C10A 121.9(12) . . ?
C8 C9 C10 123.1(9) . . ?
C8 C9 Fe1 67.1(3) . . ?
C10A C9 Fe1 120.8(18) . . ?
C10 C9 Fe1 123.6(13) . . ?
C8 C9 H9A 118.4 . . ?
C10 C9 H9A 118.4 . . ?
Fe1 C9 H9A 80.0 . . ?
C8 C9 H9B 119.1 . . ?
C10A C9 H9B 119.1 . . ?
Fe1 C9 H9B 82.7 . . ?
O1 C14 Fe1 178.5(6) . . ?
O2 C15 Fe1 178.4(6) . . ?
O3 C16 Fe1 177.7(6) . . ?

loop_
_geom_bond_atom_site_label_1
_geom_bond_atom_site_label_2
_geom_bond_distance
_geom_bond_site_symmetry_2
_geom_bond_publ_flag
S2 C10 1.601(17) . ?
S2 C13 1.614(14) . ?
C13 C12 1.355(13) . ?
C13 H13 0.9500 . ?
C12 C11 1.374(17) . ?
C12 H12 0.9500 . ?
C11 C10 1.345(18) . ?
C11 H11 0.9500 . ?
C10 C9 1.477(14) . ?
S2A C10A 1.62(2) . ?
S2A C13A 1.633(17) . ?
C13A C12A 1.352(15) . ?
C13A H13A 0.9500 . ?
C12A C11A 1.360(19) . ?
C12A H12A 0.9500 . ?
C11A C10A 1.34(2) . ?
C11A H11A 0.9500 . ?
C10A C9 1.422(17) . ?
Fe1 C15 1.789(7) . ?
Fe1 C14 1.811(6) . ?
Fe1 C16 1.822(6) . ?
Fe1 C8 2.083(5) . ?
Fe1 C7 2.104(6) . ?
Fe1 C9 2.173(6) . ?
Fe1 S1 2.3105(18) . ?
S1 C7 1.753(6) . ?
O1 C14 1.139(8) . ?
O2 C15 1.139(8) . ?
O3 C16 1.136(7) . ?
C1 C2 1.385(8) . ?
C1 C6 1.404(8) . ?
C1 H1A 0.9500 . ?
C2 C3 1.383(9) . ?
C2 H2A 0.9500 . ?
C3 C4 1.373(9) . ?
C3 H3A 0.9500 . ?
C4 C5 1.386(9) . ?
C4 H4A 0.9500 . ?
C5 C6 1.378(9) . ?
C5 H5A 0.9500 . ?
C6 C7 1.508(8) . ?
C7 C8 1.413(9) . ?
C8 C9 1.422(8) . ?
C8 H8A 0.9500 . ?
C9 H9A 0.9500 . ?
C9 H9B 0.9500 . ?
